data_2235903
loop_
_publ_author_name
'Zhang, Da-Li'
'Zhang, Li-Ping'
'Yao, Jia'
'Wu, Xi-Wei'
'An, Lin-Kun'

_publ_section_title
;
 Ethyl
 9-fluoro-5,12-dioxo-5,12-dihydroindolizino[2,3-<i>g</i>]quinoline-6-carboxylate
;
_journal_coeditor_code LH5489
_journal_issue 8
_journal_name_full 'Acta Crystallographica Section E'
_journal_page_first o2548
_journal_paper_doi 10.1107/S160053681202692X
_journal_volume 68
_journal_year 2012
_chemical_formula_iupac 'C18 H11 F N2 O4'
_chemical_formula_moiety 'C18 H11 F N2 O4'
_chemical_formula_sum 'C18 H11 F N2 O4'
_chemical_formula_weight 338.29
_chemical_name_systematic
;
Ethyl
9-fluoro-5,12-dioxo-5,12-dihydroindolizino[2,3-<i>g</i>]quinoline-6-carboxylate
;
_space_group_IT_number 14
_symmetry_cell_setting monoclinic
_symmetry_space_group_name_Hall '-P 2ybc'
_symmetry_space_group_name_H-M 'P 1 21/c 1'
_atom_sites_solution_hydrogens geom
_atom_sites_solution_primary direct
_atom_sites_solution_secondary difmap
_audit_creation_method
;
  Olex2 1.1
  (compiled 2011.02.15 svn.r1672, GUI svn.r3494)
;
_cell_angle_alpha 90.00
_cell_angle_beta 94.2306(13)
_cell_angle_gamma 90.00
_cell_formula_units_Z 4
_cell_length_a 6.85562(10)
_cell_length_b 12.12898(16)
_cell_length_c 17.0304(2)
_cell_measurement_reflns_used 3543
_cell_measurement_temperature 136(7)
_cell_measurement_theta_max 72.7016
_cell_measurement_theta_min 2.5995
_cell_volume 1412.25(3)
_computing_cell_refinement
;
CrysAlis PRO (Agilent, 2011)
;
_computing_data_collection
;
CrysAlis PRO (Agilent, 2011)
;
_computing_data_reduction
;
CrysAlis RED (Agilent, 2011)
;
_computing_molecular_graphics
;
<i>OLEX2</i> (Dolomanov <i>et al.</i>, 2009)
;
_computing_publication_material
;
publCIF (Westrip, 2010)
;
_computing_structure_refinement 'SHELXL97 (Sheldrick, 2008)'
_computing_structure_solution 'SHELXS97 (Sheldrick, 2008)'
_diffrn_ambient_temperature 136(7)
_diffrn_detector_area_resol_mean 8.2417
_diffrn_measured_fraction_theta_full 0.967
_diffrn_measured_fraction_theta_max 0.968
_diffrn_measurement_device_type 'Agilent Xcalibur Onyx Nova'
_diffrn_measurement_method '\w scans'
_diffrn_radiation_monochromator mirror
_diffrn_radiation_type 'Cu K\a'
_diffrn_radiation_wavelength 1.5418
_diffrn_reflns_av_R_equivalents 0.0245
_diffrn_reflns_limit_h_max 8
_diffrn_reflns_limit_h_min -8
_diffrn_reflns_limit_k_max 10
_diffrn_reflns_limit_k_min -14
_diffrn_reflns_limit_l_max 20
_diffrn_reflns_limit_l_min -20
_diffrn_reflns_number 5740
_diffrn_reflns_theta_full 72.85
_diffrn_reflns_theta_max 72.85
_diffrn_reflns_theta_min 5.21
_exptl_absorpt_coefficient_mu 1.044
_exptl_absorpt_correction_T_max 1.00000
_exptl_absorpt_correction_T_min 0.55022
_exptl_absorpt_correction_type multi-scan
_exptl_absorpt_process_details
;
(CrysAlisPro; Agilent, 2011)
;
_exptl_crystal_colour orange
_exptl_crystal_density_diffrn 1.591
_exptl_crystal_density_method 'not measured'
_exptl_crystal_description needle
_exptl_crystal_F_000 696
_exptl_crystal_size_max 0.30
_exptl_crystal_size_mid 0.20
_exptl_crystal_size_min 0.20
_refine_diff_density_max 0.302
_refine_diff_density_min -0.236
_refine_ls_extinction_method none
_refine_ls_goodness_of_fit_ref 1.077
_refine_ls_hydrogen_treatment refall
_refine_ls_matrix_type full
_refine_ls_number_parameters 270
_refine_ls_number_reflns 2723
_refine_ls_number_restraints 0
_refine_ls_restrained_S_all 1.077
_refine_ls_R_factor_all 0.0487
_refine_ls_R_factor_gt 0.0372
_refine_ls_shift/su_max 0.001
_refine_ls_shift/su_mean 0.000
_refine_ls_structure_factor_coef Fsqd
_refine_ls_weighting_details 'calc w=1/[\s^2^(Fo^2^)+(0.0396P)^2^+0.8533P] where P=(Fo^2^+2Fc^2^)/3'
_refine_ls_weighting_scheme calc
_refine_ls_wR_factor_gt 0.0876
_refine_ls_wR_factor_ref 0.1007
_reflns_number_gt 2278
_reflns_number_total 2723
_reflns_threshold_expression I>2\s(I)
_cod_data_source_file lh5489.cif
_cod_data_source_block I
_cod_original_sg_symbol_H-M 'P 21/c'
_cod_database_code 2235903
_cod_database_fobs_code 2235903

loop_
_space_group_symop_id
_space_group_symop_operation_xyz
1 'x, y, z'
2 '-x, y+1/2, -z+1/2'
3 '-x, -y, -z'
4 'x, -y-1/2, z-1/2'

loop_
_atom_site_type_symbol
_atom_site_label
_atom_site_fract_x
_atom_site_fract_y
_atom_site_fract_z
_atom_site_U_iso_or_equiv
_atom_site_adp_type
_atom_site_calc_flag
_atom_site_occupancy
_atom_site_symmetry_multiplicity
F F1 0.02823(18) 0.90196(9) 0.34624(7) 0.0382(3) Uani d 1 1
O O2 0.28727(18) 0.79052(10) 0.60332(7) 0.0266(3) Uani d 1 1
O O3 0.1029(2) 0.36760(11) 0.33751(7) 0.0301(3) Uani d 1 1
O O1 0.3911(2) 0.34756(10) 0.58977(7) 0.0307(3) Uani d 1 1
N N1 0.4460(2) 0.68373(12) 0.73454(9) 0.0241(3) Uani d 1 1
O O4 0.2439(2) 0.28907(10) 0.44611(8) 0.0291(3) Uani d 1 1
C C4 0.4124(2) 0.51043(14) 0.66509(10) 0.0199(4) Uani d 1 1
N N2 0.1785(2) 0.66666(11) 0.45980(8) 0.0195(3) Uani d 1 1
C C13 0.2564(2) 0.62440(14) 0.53105(10) 0.0192(4) Uani d 1 1
C C6 0.2735(2) 0.51065(14) 0.52314(10) 0.0193(4) Uani d 1 1
C C16 0.1782(2) 0.37539(14) 0.40402(10) 0.0204(4) Uani d 1 1
C C14 0.3084(2) 0.68974(14) 0.60029(10) 0.0199(4) Uani d 1 1
C C7 0.2028(2) 0.48181(14) 0.44537(10) 0.0199(4) Uani d 1 1
C C5 0.3582(2) 0.44629(14) 0.59152(10) 0.0202(4) Uani d 1 1
C C15 0.3912(2) 0.62469(14) 0.66995(10) 0.0206(4) Uani d 1 1
C C12 0.1396(3) 0.77509(15) 0.44053(11) 0.0238(4) Uani d 1 1
C C1 0.5239(3) 0.62799(15) 0.79713(11) 0.0270(4) Uani d 1 1
C C10 0.0304(3) 0.71363(16) 0.30895(11) 0.0286(4) Uani d 1 1
C C3 0.4925(2) 0.45453(15) 0.73164(10) 0.0223(4) Uani d 1 1
C C18 0.2975(3) 0.09848(17) 0.46821(13) 0.0328(5) Uani d 1 1
C C8 0.1448(2) 0.58082(14) 0.40663(10) 0.0204(4) Uani d 1 1
C C2 0.5502(3) 0.51463(15) 0.79815(11) 0.0253(4) Uani d 1 1
C C9 0.0689(2) 0.60677(15) 0.32938(11) 0.0231(4) Uani d 1 1
C C17 0.2236(3) 0.18208(15) 0.40799(12) 0.0265(4) Uani d 1 1
C C11 0.0667(3) 0.79580(15) 0.36591(11) 0.0266(4) Uani d 1 1
H H1 0.568(3) 0.6713(18) 0.8436(12) 0.028(5) Uiso d 1 1
H H17A 0.302(3) 0.1835(16) 0.3619(12) 0.023(5) Uiso d 1 1
H H2 0.607(3) 0.4777(17) 0.8449(12) 0.026(5) Uiso d 1 1
H H9 0.043(3) 0.5454(19) 0.2945(13) 0.033(6) Uiso d 1 1
H H3 0.513(3) 0.3732(18) 0.7311(12) 0.031(5) Uiso d 1 1
H H12 0.167(3) 0.8305(18) 0.4819(13) 0.032(6) Uiso d 1 1
H H10 -0.018(3) 0.7362(18) 0.2575(13) 0.034(6) Uiso d 1 1
H H17B 0.079(3) 0.1699(18) 0.3898(12) 0.033(6) Uiso d 1 1
H H18A 0.439(4) 0.117(2) 0.4875(15) 0.052(7) Uiso d 1 1
H H18B 0.217(4) 0.099(2) 0.5139(15) 0.045(7) Uiso d 1 1
H H18C 0.291(3) 0.022(2) 0.4457(13) 0.039(6) Uiso d 1 1

loop_
_atom_site_aniso_label
_atom_site_aniso_U_11
_atom_site_aniso_U_22
_atom_site_aniso_U_33
_atom_site_aniso_U_12
_atom_site_aniso_U_13
_atom_site_aniso_U_23
F1 0.0529(7) 0.0221(6) 0.0372(7) 0.0044(5) -0.0126(5) 0.0072(5)
O2 0.0321(7) 0.0185(6) 0.0281(7) 0.0017(5) -0.0049(5) -0.0011(5)
O3 0.0403(7) 0.0246(7) 0.0237(7) -0.0013(6) -0.0091(6) -0.0024(5)
O1 0.0468(8) 0.0173(7) 0.0265(7) 0.0026(6) -0.0071(6) 0.0008(5)
N1 0.0267(8) 0.0217(8) 0.0235(8) 0.0003(6) -0.0008(6) -0.0025(6)
O4 0.0408(8) 0.0168(6) 0.0278(7) 0.0042(6) -0.0096(6) -0.0034(5)
C4 0.0181(8) 0.0186(8) 0.0229(9) -0.0005(6) 0.0003(6) -0.0009(7)
N2 0.0178(7) 0.0175(7) 0.0229(7) 0.0000(5) -0.0005(5) 0.0003(6)
C13 0.0175(8) 0.0178(8) 0.0218(9) 0.0005(6) -0.0015(6) 0.0025(6)
C6 0.0169(8) 0.0202(8) 0.0208(8) 0.0004(6) 0.0009(6) -0.0008(7)
C16 0.0165(8) 0.0220(9) 0.0227(9) -0.0015(6) 0.0012(6) -0.0008(7)
C14 0.0183(8) 0.0160(8) 0.0252(9) -0.0001(6) 0.0010(7) -0.0008(7)
C7 0.0173(8) 0.0196(8) 0.0223(8) -0.0005(6) -0.0016(6) -0.0004(7)
C5 0.0201(8) 0.0179(9) 0.0225(9) -0.0007(7) 0.0012(7) 0.0019(7)
C15 0.0212(8) 0.0181(8) 0.0219(9) -0.0023(7) -0.0010(7) -0.0002(7)
C12 0.0235(9) 0.0192(9) 0.0284(9) 0.0015(7) -0.0011(7) 0.0025(7)
C1 0.0330(10) 0.0241(9) 0.0231(9) -0.0005(8) -0.0046(8) -0.0025(7)
C10 0.0277(9) 0.0320(10) 0.0251(9) 0.0004(8) -0.0049(7) 0.0037(8)
C3 0.0230(8) 0.0194(9) 0.0243(9) -0.0006(7) 0.0003(7) 0.0020(7)
C18 0.0386(11) 0.0218(10) 0.0375(12) 0.0030(8) -0.0018(9) 0.0016(8)
C8 0.0174(8) 0.0199(9) 0.0237(9) -0.0011(6) -0.0001(7) -0.0002(7)
C2 0.0297(9) 0.0226(9) 0.0229(9) 0.0005(7) -0.0027(7) 0.0028(7)
C9 0.0219(8) 0.0235(9) 0.0234(9) -0.0002(7) -0.0023(7) 0.0005(7)
C17 0.0309(10) 0.0186(9) 0.0293(10) 0.0002(7) -0.0023(8) -0.0053(7)
C11 0.0286(9) 0.0183(9) 0.0320(10) 0.0021(7) -0.0029(8) 0.0069(7)

loop_
_atom_type_symbol
_atom_type_description
_atom_type_scat_dispersion_real
_atom_type_scat_dispersion_imag
_atom_type_scat_source
C C 0.0181 0.0091 'International Tables Vol C Tables 4.2.6.8 and 6.1.1.4'
H H 0.0000 0.0000 'International Tables Vol C Tables 4.2.6.8 and 6.1.1.4'
O O 0.0492 0.0322 'International Tables Vol C Tables 4.2.6.8 and 6.1.1.4'
F F 0.0727 0.0534 'International Tables Vol C Tables 4.2.6.8 and 6.1.1.4'
N N 0.0311 0.0180 'International Tables Vol C Tables 4.2.6.8 and 6.1.1.4'

loop_
_geom_angle_atom_site_label_1
_geom_angle_atom_site_label_2
_geom_angle_atom_site_label_3
_geom_angle
C1 N1 C15 116.99(15)
C16 O4 C17 116.44(13)
C15 C4 C5 122.98(15)
C15 C4 C3 118.01(16)
C3 C4 C5 118.99(15)
C13 N2 C8 109.17(14)
C12 N2 C13 128.08(15)
C12 N2 C8 122.75(15)
N2 C13 C6 108.13(14)
N2 C13 C14 124.58(15)
C6 C13 C14 127.29(15)
C13 C6 C7 108.00(15)
C13 C6 C5 118.44(15)
C7 C6 C5 133.55(16)
O3 C16 O4 123.11(16)
O3 C16 C7 122.68(16)
O4 C16 C7 114.21(14)
O2 C14 C13 123.79(16)
O2 C14 C15 121.81(15)
C13 C14 C15 114.40(14)
C6 C7 C16 132.87(15)
C8 C7 C6 106.93(14)
C8 C7 C16 120.18(15)
O1 C5 C4 119.70(15)
O1 C5 C6 124.04(16)
C6 C5 C4 116.21(14)
N1 C15 C4 123.62(16)
N1 C15 C14 115.71(15)
C4 C15 C14 120.65(15)
N2 C12 H12 117.3(13)
C11 C12 N2 116.90(17)
C11 C12 H12 125.8(13)
N1 C1 C2 123.66(17)
N1 C1 H1 117.0(12)
C2 C1 H1 119.3(12)
C9 C10 C11 118.60(17)
C9 C10 H10 123.7(14)
C11 C10 H10 117.7(13)
C4 C3 H3 121.3(12)
C2 C3 C4 118.75(16)
C2 C3 H3 119.9(12)
C17 C18 H18A 109.7(15)
C17 C18 H18B 110.7(14)
C17 C18 H18C 111.0(13)
H18A C18 H18B 109(2)
H18A C18 H18C 109.6(19)
H18B C18 H18C 107.2(19)
N2 C8 C7 107.77(14)
N2 C8 C9 118.18(15)
C7 C8 C9 134.04(16)
C1 C2 H2 120.8(12)
C3 C2 C1 118.96(17)
C3 C2 H2 120.2(12)
C10 C9 C8 120.02(17)
C10 C9 H9 123.8(13)
C8 C9 H9 116.1(13)
O4 C17 C18 106.34(15)
O4 C17 H17A 107.5(12)
O4 C17 H17B 108.8(12)
C18 C17 H17A 112.4(11)
C18 C17 H17B 112.2(12)
H17A C17 H17B 109.3(16)
F1 C11 C12 117.46(17)
F1 C11 C10 118.99(16)
C12 C11 C10 123.55(17)

loop_
_geom_bond_atom_site_label_1
_geom_bond_atom_site_label_2
_geom_bond_distance
F1 C11 1.352(2)
O2 C14 1.232(2)
O3 C16 1.213(2)
O1 C5 1.219(2)
N1 C15 1.343(2)
N1 C1 1.339(2)
O4 C16 1.329(2)
O4 C17 1.453(2)
C4 C5 1.498(2)
C4 C15 1.397(2)
C4 C3 1.398(2)
N2 C13 1.387(2)
N2 C12 1.377(2)
N2 C8 1.388(2)
C13 C6 1.392(2)
C13 C14 1.443(2)
C6 C7 1.420(2)
C6 C5 1.484(2)
C16 C7 1.474(2)
C14 C15 1.501(2)
C7 C8 1.413(2)
C12 C11 1.354(3)
C12 H12 0.98(2)
C1 C2 1.387(3)
C1 H1 0.98(2)
C10 C9 1.363(3)
C10 C11 1.400(3)
C10 H10 0.95(2)
C3 C2 1.380(3)
C3 H3 1.00(2)
C18 C17 1.503(3)
C18 H18A 1.02(3)
C18 H18B 0.99(3)
C18 H18C 1.00(2)
C8 C9 1.414(2)
C2 H2 0.97(2)
C9 H9 0.96(2)
C17 H17A 0.98(2)
C17 H17B 1.02(2)

loop_
_geom_torsion_atom_site_label_1
_geom_torsion_atom_site_label_2
_geom_torsion_atom_site_label_3
_geom_torsion_atom_site_label_4
_geom_torsion
O2 C14 C15 N1 -2.0(2)
O2 C14 C15 C4 179.59(17)
O3 C16 C7 C6 175.43(17)
O3 C16 C7 C8 -2.5(3)
N1 C1 C2 C3 -0.5(3)
O4 C16 C7 C6 -4.0(3)
O4 C16 C7 C8 178.07(15)
C4 C3 C2 C1 1.0(3)
N2 C13 C6 C7 -0.53(19)
N2 C13 C6 C5 178.65(14)
N2 C13 C14 O2 0.6(3)
N2 C13 C14 C15 -179.64(15)
N2 C12 C11 F1 -179.88(16)
N2 C12 C11 C10 0.0(3)
N2 C8 C9 C10 -0.2(3)
C13 N2 C12 C11 178.63(17)
C13 N2 C8 C7 0.03(18)
C13 N2 C8 C9 -178.66(15)
C13 C6 C7 C16 -177.61(17)
C13 C6 C7 C8 0.54(19)
C13 C6 C5 O1 -175.32(17)
C13 C6 C5 C4 2.0(2)
C13 C14 C15 N1 178.18(15)
C13 C14 C15 C4 -0.2(2)
C6 C13 C14 O2 -179.20(17)
C6 C13 C14 C15 0.6(3)
C6 C7 C8 N2 -0.35(18)
C6 C7 C8 C9 178.04(18)
C16 O4 C17 C18 -177.06(16)
C16 C7 C8 N2 178.08(15)
C16 C7 C8 C9 -3.5(3)
C14 C13 C6 C7 179.26(16)
C14 C13 C6 C5 -1.6(3)
C7 C6 C5 O1 3.6(3)
C7 C6 C5 C4 -179.07(17)
C7 C8 C9 C10 -178.48(19)
C5 C4 C15 N1 -177.38(16)
C5 C4 C15 C14 0.9(3)
C5 C4 C3 C2 177.18(16)
C5 C6 C7 C16 3.4(3)
C5 C6 C7 C8 -178.46(17)
C15 N1 C1 C2 0.2(3)
C15 C4 C5 O1 175.68(17)
C15 C4 C5 C6 -1.8(2)
C15 C4 C3 C2 -1.3(2)
C12 N2 C13 C6 -178.91(16)
C12 N2 C13 C14 1.3(3)
C12 N2 C8 C7 179.30(15)
C12 N2 C8 C9 0.6(2)
C1 N1 C15 C4 -0.4(3)
C1 N1 C15 C14 -178.78(16)
C3 C4 C5 O1 -2.7(2)
C3 C4 C5 C6 179.87(15)
C3 C4 C15 N1 1.0(3)
C3 C4 C15 C14 179.27(15)
C8 N2 C13 C6 0.31(19)
C8 N2 C13 C14 -179.48(16)
C8 N2 C12 C11 -0.5(3)
C9 C10 C11 F1 -179.75(17)
C9 C10 C11 C12 0.4(3)
C17 O4 C16 O3 0.8(3)
C17 O4 C16 C7 -179.83(15)
C11 C10 C9 C8 -0.2(3)
